data_9017423
loop_
_publ_author_name
'Rozenberg, K. A.'
'Rastsvetaeva, R. K.'
'Chukanov, N. V.'

_publ_section_title
;
 Crystal structures of oxalate-bearing cancrinite with an unusual
 arrangement of CO3 groups and sulfate-rich davyne
 Note: Bruker SMART CCD diffractometer
;
_journal_name_full 'Crystallography Reports'
_journal_page_first 793
_journal_page_last 799
_journal_volume 54
_journal_year 2009
_chemical_compound_source 'Kovdor massif, Kola Peninsula, Russia'
_chemical_formula_sum 'C0.5 H1.5 Al3 Ca0.04 K0.15 Na3.58 O14.25 Si3'
_chemical_name_mineral Cancrinite
_space_group_IT_number 173
_space_group_name_Hall 'P 6c'
_space_group_name_H-M_alt 'P 63'
_symmetry_space_group_name_H-M 'P 63'
_cell_angle_alpha 90
_cell_angle_beta 90
_cell_angle_gamma 120
_cell_formula_units_Z 2
_cell_length_a 12.688
_cell_length_b 12.688
_cell_length_c 5.189
_cell_volume 723.437
_database_code_amcsd 0012419
_exptl_crystal_density_diffrn 2.252
_cod_data_source_file inputs/fixed/downloads/14/14889.cif
_cod_data_source_block 14889
_cod_original_formula_sum 'Si3 Al3 O14.25 Na3.58 Ca.04 K.15 C.5 H1.5'
_cod_database_code 9017423

loop_
_space_group_symop_operation_xyz
x,y,z
x-y,x,1/2+z
-y,x-y,z
-x,-y,1/2+z
-x+y,-x,z
y,-x+y,1/2+z

loop_
_atom_site_label
_atom_site_fract_x
_atom_site_fract_y
_atom_site_fract_z
_atom_site_occupancy
_atom_site_U_iso_or_equiv
_atom_site_type_symbol
_atom_site_attached_hydrogens
Si 0.33010 0.41310 0.75060 1.00000 0.01393 Si 0
Al 0.07620 0.41420 0.75120 1.00000 0.01393 Al 0
O1 0.20340 0.40450 0.67470 1.00000 0.02533 O 0
O2 0.11910 0.56530 0.72930 1.00000 0.03546 O 0
O3 0.02600 0.35380 0.05410 1.00000 0.02660 O 0
O4 0.32260 0.36080 0.03750 1.00000 0.02660 O 0
Na1 0.66667 0.33333 0.12540 0.73000 0.03166 Na 0
Ca 0.66667 0.33333 0.12540 0.04000 0.03166 Ca 0
Na2 0.13260 0.26740 0.28830 0.52000 0.03040 Na 0
Na3 0.11020 0.22020 0.28700 0.21000 0.05953 Na 0
K 0.11020 0.22020 0.28700 0.05000 0.05953 K 0
Na4 0.15390 0.31340 0.28100 0.22000 0.03293 Na 0
C1 0.00000 0.00000 0.29700 0.20000 0.04053 C 0
O5 0.11600 0.06000 0.30300 0.20000 0.06966 O 0
C2 0.00000 0.00000 0.51200 0.30000 0.03040 C 0
O6 0.10200 0.09000 0.52400 0.30000 0.06586 O 0
Wat 0.30600 0.62000 0.19000 0.25000 0.05066 O 2

loop_
_cod_changelog_entry_id
_cod_changelog_entry_author
_cod_changelog_entry_date
_cod_changelog_entry_text
1
;cod-tools version 3.8.0
Id: cif_guess_AMCSD_atom_types 9574 2023-05-10 09:00:05Z saulius
;
2023-05-10T18:58:13+03:00
;Derived atom types and hydrogen counts
from atom names that follow the AMCSD naming convention
(Wat == water, O-H == hydroxyl).
;

loop_
_cod_related_entry_id
_cod_related_entry_database
_cod_related_entry_code
1 AMCSD 0012419

_cod_duplicate_entry 9013988
